data_7711578
loop_
_publ_author_name
'Rojales, Katherine'
'Masilamani, Tamizmani'
'Bartholome, Tyler A.'
'Martin, Caleb Daniel'

_publ_section_title
;
 Assessing the Donor Ability of Boratabenzene and 9-Borataphenanthrene
 Anions through Metal Complexes with Carbonyl Ligands
;
_journal_name_full 'Dalton Transactions'
_journal_paper_doi 10.1039/D2DT02795J
_journal_year 2022
_chemical_formula_moiety 'C24 H22 B O2 Rh Si'
_chemical_formula_sum 'C24 H22 B N O2 Rh Si'
_chemical_formula_weight 484.23
_chemical_name_common 'borataphenanthrene Rh(CO)2 complex'
_chemical_properties_physical Air-sensitive,Moisture-sensitive
_space_group_crystal_system monoclinic
_space_group_IT_number 14
_space_group_name_Hall '-P 2yn'
_space_group_name_H-M_alt 'P 1 21/n 1'
_atom_sites_solution_hydrogens geom
_atom_sites_solution_primary direct
_audit_creation_method SHELXL-2018/3
_audit_update_record
;
2022-08-26 deposited with the CCDC.	2022-10-21 downloaded from the CCDC.
;
_cell_angle_alpha 90
_cell_angle_beta 95.797(3)
_cell_angle_gamma 90
_cell_formula_units_Z 4
_cell_length_a 12.3516(9)
_cell_length_b 13.2338(9)
_cell_length_c 13.6808(9)
_cell_measurement_reflns_used 9419
_cell_measurement_temperature 150(2)
_cell_measurement_theta_max 30.47
_cell_measurement_theta_min 2.26
_cell_volume 2224.8(3)
_computing_cell_refinement 'Bruker SAINT'
_computing_data_collection 'Bruker APEX2'
_computing_data_reduction 'Bruker SAINT'
_computing_molecular_graphics 'Bruker SHELXTL'
_computing_publication_material 'Bruker SHELXTL'
_computing_structure_refinement 'SHELXL-2013 (Sheldrick, 2013)'
_computing_structure_solution 'SHELXS-97 (Sheldrick 2008)'
_diffrn_ambient_temperature 150(2)
_diffrn_measured_fraction_theta_full 1.000
_diffrn_measured_fraction_theta_max 1.000
_diffrn_measurement_device_type 'Bruker APEX-II CCD'
_diffrn_measurement_method '\f and \w scans'
_diffrn_radiation_type MoK\a
_diffrn_radiation_wavelength 0.71073
_diffrn_reflns_av_R_equivalents 0.0792
_diffrn_reflns_av_unetI/netI 0.0328
_diffrn_reflns_Laue_measured_fraction_full 1.000
_diffrn_reflns_Laue_measured_fraction_max 1.000
_diffrn_reflns_limit_h_max 17
_diffrn_reflns_limit_h_min -17
_diffrn_reflns_limit_k_max 18
_diffrn_reflns_limit_k_min -18
_diffrn_reflns_limit_l_max 19
_diffrn_reflns_limit_l_min -19
_diffrn_reflns_number 72433
_diffrn_reflns_point_group_measured_fraction_full 1.000
_diffrn_reflns_point_group_measured_fraction_max 1.000
_diffrn_reflns_theta_full 25.242
_diffrn_reflns_theta_max 30.034
_diffrn_reflns_theta_min 2.118
_exptl_absorpt_coefficient_mu 0.838
_exptl_absorpt_correction_T_max 1.0000
_exptl_absorpt_correction_T_min 0.8767
_exptl_absorpt_correction_type multi-scan
_exptl_absorpt_process_details SADABs
_exptl_crystal_colour orange
_exptl_crystal_density_diffrn 1.487
_exptl_crystal_description block
_exptl_crystal_F_000 984
_exptl_crystal_recrystallization_method 'Re-crystallisation from solvent: Acetonitrile'
_exptl_crystal_size_max 0.168
_exptl_crystal_size_mid 0.101
_exptl_crystal_size_min 0.040
_refine_diff_density_max 1.239
_refine_diff_density_min -1.929
_refine_diff_density_rms 0.200
_refine_ls_extinction_method none
_refine_ls_goodness_of_fit_ref 1.215
_refine_ls_hydrogen_treatment constr
_refine_ls_matrix_type full
_refine_ls_number_parameters 265
_refine_ls_number_reflns 6512
_refine_ls_number_restraints 0
_refine_ls_restrained_S_all 1.215
_refine_ls_R_factor_all 0.0668
_refine_ls_R_factor_gt 0.0591
_refine_ls_shift/su_max 0.001
_refine_ls_shift/su_mean 0.000
_refine_ls_structure_factor_coef Fsqd
_refine_ls_weighting_details 'w=1/[\s^2^(Fo^2^)+(0.0706P)^2^+5.0156P] where P=(Fo^2^+2Fc^2^)/3'
_refine_ls_weighting_scheme calc
_refine_ls_wR_factor_gt 0.1468
_refine_ls_wR_factor_ref 0.1519
_reflns_Friedel_coverage 0.000
_reflns_number_gt 5929
_reflns_number_total 6512
_reflns_threshold_expression 'I > 2\s(I)'
_cod_data_source_file d2dt02795j2.cif
_cod_data_source_block cdm393_1_sqd
_cod_original_sg_symbol_H-M 'P 21/n'
_cod_database_code 7711578
_shelx_shelxl_version_number 2018/3
_shelx_space_group_comment
;
The symmetry employed for this shelxl refinement is uniquely defined
by the following loop, which should always be used as a source of
symmetry information in preference to the above space-group names.
They are only intended as comments.
;
_shelx_estimated_absorpt_t_min 0.872
_shelx_estimated_absorpt_t_max 0.967

loop_
_space_group_symop_operation_xyz
'x, y, z'
'-x+1/2, y+1/2, -z+1/2'
'-x, -y, -z'
'x-1/2, -y-1/2, z-1/2'

loop_
_atom_site_label
_atom_site_type_symbol
_atom_site_fract_x
_atom_site_fract_y
_atom_site_fract_z
_atom_site_U_iso_or_equiv
_atom_site_adp_type
_atom_site_occupancy
_atom_site_site_symmetry_order
_atom_site_calc_flag
_atom_site_refinement_flags_posn
_atom_site_refinement_flags_adp
_atom_site_refinement_flags_occupancy
_atom_site_disorder_assembly
_atom_site_disorder_group
B1 B 0.4304(3) 0.0433(3) 0.2587(3) 0.0205(7) Uani 1 1 d . . . . .
O1 O 0.5898(3) 0.2625(3) 0.4281(2) 0.0416(8) Uani 1 1 d . . . . .
O2 O 0.8595(3) 0.0777(3) 0.3640(3) 0.0403(8) Uani 1 1 d . . . . .
Rh1 Rh 0.62111(2) 0.09527(2) 0.28733(2) 0.01951(10) Uani 1 1 d . . . . .
Si1 Si 0.41669(8) 0.25610(8) 0.17783(8) 0.0231(2) Uani 1 1 d . . . . .
C1 C 0.4698(3) 0.1217(3) 0.1871(3) 0.0212(6) Uani 1 1 d . . . . .
C2 C 0.5486(3) 0.0890(3) 0.1211(3) 0.0251(7) Uani 1 1 d . . . . .
C6 C 0.5707(4) 0.1477(3) 0.0374(3) 0.0323(9) Uani 1 1 d . . . . .
H3 H 0.527713 0.205938 0.021046 0.039 Uiso 1 1 calc R U . . .
C7 C 0.6512(5) 0.1231(4) -0.0199(4) 0.0441(12) Uani 1 1 d . . . . .
H4 H 0.662002 0.162108 -0.076409 0.053 Uiso 1 1 calc R U . . .
C8 C 0.7185(5) 0.0386(4) 0.0060(4) 0.0502(14) Uani 1 1 d . . . . .
H5 H 0.776271 0.022379 -0.032046 0.060 Uiso 1 1 calc R U . . .
C9 C 0.7011(4) -0.0194(4) 0.0847(4) 0.0399(10) Uani 1 1 d . . . . .
H6 H 0.748433 -0.074721 0.101347 0.048 Uiso 1 1 calc R U . . .
C3 C 0.6140(3) 0.0001(3) 0.1434(3) 0.0272(8) Uani 1 1 d . . . . .
C4 C 0.5875(3) -0.0734(3) 0.2193(3) 0.0248(7) Uani 1 1 d . . . . .
C10 C 0.6526(4) -0.1610(3) 0.2420(3) 0.0349(9) Uani 1 1 d . . . . .
H9 H 0.716747 -0.170583 0.210224 0.042 Uiso 1 1 calc R U . . .
C11 C 0.6248(4) -0.2317(3) 0.3086(4) 0.0383(10) Uani 1 1 d . . . . .
H10 H 0.668661 -0.290135 0.321409 0.046 Uiso 1 1 calc R U . . .
C12 C 0.5318(4) -0.2175(3) 0.3574(4) 0.0401(10) Uani 1 1 d . . . . .
H11 H 0.512311 -0.266528 0.403285 0.048 Uiso 1 1 calc R U . . .
C13 C 0.4684(4) -0.1329(3) 0.3392(3) 0.0315(8) Uani 1 1 d . . . . .
H12 H 0.405584 -0.124386 0.373091 0.038 Uiso 1 1 calc R U . . .
C5 C 0.4943(3) -0.0577(3) 0.2711(3) 0.0239(7) Uani 1 1 d . . . . .
C14 C 0.3300(3) 0.0621(3) 0.3190(3) 0.0214(6) Uani 1 1 d . . . . .
C15 C 0.3378(3) 0.0699(3) 0.4214(3) 0.0274(7) Uani 1 1 d . . . . .
H15 H 0.406868 0.062644 0.458032 0.033 Uiso 1 1 calc R U . . .
C16 C 0.2467(4) 0.0882(3) 0.4711(3) 0.0327(9) Uani 1 1 d . . . . .
H16 H 0.254536 0.094774 0.540555 0.039 Uiso 1 1 calc R U . . .
C17 C 0.1448(4) 0.0968(3) 0.4193(4) 0.0361(9) Uani 1 1 d . . . . .
H17 H 0.082484 0.108451 0.453221 0.043 Uiso 1 1 calc R U . . .
C18 C 0.1342(3) 0.0882(3) 0.3179(4) 0.0327(9) Uani 1 1 d . . . . .
H18 H 0.064479 0.093360 0.281888 0.039 Uiso 1 1 calc R U . . .
C19 C 0.2262(3) 0.0721(3) 0.2690(3) 0.0266(7) Uani 1 1 d . . . . .
H19 H 0.218182 0.067662 0.199296 0.032 Uiso 1 1 calc R U . . .
C20 C 0.3441(3) 0.2984(3) 0.2845(3) 0.0297(8) Uani 1 1 d . . . . .
H20A H 0.387241 0.280009 0.346042 0.045 Uiso 1 1 calc R U . . .
H20B H 0.272810 0.265412 0.281577 0.045 Uiso 1 1 calc R U . . .
H20C H 0.334318 0.371856 0.281801 0.045 Uiso 1 1 calc R U . . .
C21 C 0.3156(4) 0.2697(4) 0.0670(3) 0.0394(10) Uani 1 1 d . . . . .
H21A H 0.253830 0.224478 0.073144 0.059 Uiso 1 1 calc R U . . .
H21B H 0.350269 0.252010 0.007974 0.059 Uiso 1 1 calc R U . . .
H21C H 0.289845 0.339722 0.061954 0.059 Uiso 1 1 calc R U . . .
C22 C 0.5319(4) 0.3475(3) 0.1709(3) 0.0315(8) Uani 1 1 d . . . . .
H22A H 0.507267 0.404529 0.128684 0.047 Uiso 1 1 calc R U . . .
H22B H 0.592464 0.313362 0.143521 0.047 Uiso 1 1 calc R U . . .
H22C H 0.556257 0.372406 0.236985 0.047 Uiso 1 1 calc R U . . .
C23 C 0.6010(3) 0.1969(3) 0.3751(3) 0.0252(7) Uani 1 1 d . . . . .
C24 C 0.7699(3) 0.0817(3) 0.3354(3) 0.0262(7) Uani 1 1 d . . . . .

loop_
_atom_site_aniso_label
_atom_site_aniso_U_11
_atom_site_aniso_U_22
_atom_site_aniso_U_33
_atom_site_aniso_U_23
_atom_site_aniso_U_13
_atom_site_aniso_U_12
B1 0.0179(16) 0.0223(18) 0.0212(17) -0.0031(14) 0.0019(13) -0.0029(13)
O1 0.0371(17) 0.0476(19) 0.0379(17) -0.0216(15) -0.0066(13) 0.0077(14)
O2 0.0221(14) 0.0426(18) 0.055(2) -0.0003(15) -0.0031(13) 0.0066(12)
Rh1 0.01687(14) 0.02244(15) 0.01923(15) -0.00251(10) 0.00187(9) -0.00050(9)
Si1 0.0217(5) 0.0248(5) 0.0225(5) 0.0042(4) 0.0006(4) 0.0003(4)
C1 0.0199(15) 0.0268(17) 0.0165(14) -0.0022(13) 0.0001(12) -0.0026(13)
C2 0.0268(18) 0.0304(19) 0.0186(16) -0.0032(14) 0.0045(13) -0.0055(14)
C6 0.038(2) 0.038(2) 0.0213(17) 0.0000(16) 0.0070(15) -0.0055(17)
C7 0.059(3) 0.046(3) 0.030(2) -0.004(2) 0.022(2) -0.012(2)
C8 0.058(3) 0.052(3) 0.048(3) -0.013(2) 0.037(3) -0.005(2)
C9 0.041(2) 0.035(2) 0.048(3) -0.010(2) 0.023(2) 0.0016(18)
C3 0.0239(17) 0.0299(19) 0.0292(19) -0.0097(15) 0.0090(14) -0.0036(14)
C4 0.0255(17) 0.0223(17) 0.0268(18) -0.0080(14) 0.0031(14) -0.0018(13)
C10 0.033(2) 0.035(2) 0.037(2) -0.0094(18) 0.0071(17) 0.0062(17)
C11 0.046(3) 0.030(2) 0.039(2) -0.0067(18) 0.0039(19) 0.0151(18)
C12 0.057(3) 0.026(2) 0.037(2) 0.0013(17) 0.009(2) 0.0034(19)
C13 0.036(2) 0.0290(19) 0.031(2) 0.0010(16) 0.0109(16) 0.0004(16)
C5 0.0245(17) 0.0233(16) 0.0239(17) -0.0052(14) 0.0034(13) -0.0037(13)
C14 0.0204(15) 0.0211(15) 0.0236(16) -0.0009(13) 0.0059(12) -0.0022(12)
C15 0.0267(18) 0.0311(19) 0.0247(17) 0.0014(14) 0.0038(14) -0.0001(15)
C16 0.038(2) 0.038(2) 0.0238(18) -0.0010(16) 0.0134(16) -0.0012(17)
C17 0.037(2) 0.034(2) 0.040(2) -0.0048(18) 0.0156(19) -0.0009(17)
C18 0.0228(18) 0.036(2) 0.040(2) -0.0020(17) 0.0064(16) -0.0030(15)
C19 0.0232(17) 0.0285(18) 0.0289(18) -0.0031(15) 0.0060(14) -0.0032(14)
C20 0.032(2) 0.0223(18) 0.035(2) 0.0004(15) 0.0082(16) 0.0039(15)
C21 0.037(2) 0.044(3) 0.035(2) 0.0082(19) -0.0107(18) 0.0052(19)
C22 0.034(2) 0.0282(19) 0.034(2) 0.0052(16) 0.0089(16) -0.0040(15)
C23 0.0185(15) 0.0297(18) 0.0266(17) -0.0031(14) -0.0016(13) 0.0002(13)
C24 0.0247(17) 0.0245(18) 0.0296(19) -0.0022(14) 0.0044(14) 0.0030(13)

loop_
_atom_type_symbol
_atom_type_description
_atom_type_scat_dispersion_real
_atom_type_scat_dispersion_imag
_atom_type_scat_source
C C 0.0033 0.0016 'International Tables Vol C Tables 4.2.6.8 and 6.1.1.4'
H H 0.0000 0.0000 'International Tables Vol C Tables 4.2.6.8 and 6.1.1.4'
B B 0.0013 0.0007 'International Tables Vol C Tables 4.2.6.8 and 6.1.1.4'
O O 0.0106 0.0060 'International Tables Vol C Tables 4.2.6.8 and 6.1.1.4'
Si Si 0.0817 0.0704 'International Tables Vol C Tables 4.2.6.8 and 6.1.1.4'
Rh Rh -1.1178 0.9187 'International Tables Vol C Tables 4.2.6.8 and 6.1.1.4'
N N 0.0061 0.0033 'International Tables Vol C Tables 4.2.6.8 and 6.1.1.4'

loop_
_geom_angle_atom_site_label_1
_geom_angle_atom_site_label_2
_geom_angle_atom_site_label_3
_geom_angle
_geom_angle_site_symmetry_1
_geom_angle_site_symmetry_3
_geom_angle_publ_flag
C1 B1 C5 117.4(3) . . ?
C1 B1 C14 122.8(3) . . ?
C5 B1 C14 119.7(3) . . ?
C1 B1 Rh1 63.37(18) . . ?
C5 B1 Rh1 75.8(2) . . ?
C14 B1 Rh1 131.8(2) . . ?
C23 Rh1 C24 91.86(16) . . ?
C23 Rh1 C1 97.30(15) . . ?
C24 Rh1 C1 161.82(16) . . ?
C23 Rh1 C3 162.14(16) . . ?
C24 Rh1 C3 101.20(15) . . ?
C1 Rh1 C3 66.92(14) . . ?
C23 Rh1 C2 126.36(15) . . ?
C24 Rh1 C2 126.20(16) . . ?
C1 Rh1 C2 36.94(13) . . ?
C3 Rh1 C2 35.80(14) . . ?
C23 Rh1 C4 153.04(15) . . ?
C24 Rh1 C4 99.64(15) . . ?
C1 Rh1 C4 78.99(13) . . ?
C3 Rh1 C4 36.14(14) . . ?
C2 Rh1 C4 64.30(13) . . ?
C23 Rh1 B1 96.86(15) . . ?
C24 Rh1 B1 155.81(15) . . ?
C1 Rh1 B1 38.04(13) . . ?
C3 Rh1 B1 76.07(13) . . ?
C2 Rh1 B1 64.56(13) . . ?
C4 Rh1 B1 63.73(13) . . ?
C23 Rh1 C5 121.00(15) . . ?
C24 Rh1 C5 121.27(15) . . ?
C1 Rh1 C5 66.59(13) . . ?
C3 Rh1 C5 61.85(13) . . ?
C2 Rh1 C5 73.68(13) . . ?
C4 Rh1 C5 33.10(12) . . ?
B1 Rh1 C5 36.08(13) . . ?
C21 Si1 C20 105.6(2) . . ?
C21 Si1 C22 110.1(2) . . ?
C20 Si1 C22 105.7(2) . . ?
C21 Si1 C1 110.0(2) . . ?
C20 Si1 C1 114.67(17) . . ?
C22 Si1 C1 110.44(18) . . ?
C2 C1 B1 117.9(3) . . ?
C2 C1 Si1 119.0(3) . . ?
B1 C1 Si1 123.1(3) . . ?
C2 C1 Rh1 76.3(2) . . ?
B1 C1 Rh1 78.6(2) . . ?
Si1 C1 Rh1 116.80(17) . . ?
C6 C2 C3 117.7(4) . . ?
C6 C2 C1 121.8(4) . . ?
C3 C2 C1 120.3(3) . . ?
C6 C2 Rh1 131.8(3) . . ?
C3 C2 Rh1 71.0(2) . . ?
C1 C2 Rh1 66.72(19) . . ?
C7 C6 C2 122.5(5) . . ?
C6 C7 C8 119.1(4) . . ?
C9 C8 C7 120.7(4) . . ?
C8 C9 C3 122.1(5) . . ?
C9 C3 C2 117.7(4) . . ?
C9 C3 C4 120.5(4) . . ?
C2 C3 C4 121.7(3) . . ?
C9 C3 Rh1 127.3(3) . . ?
C2 C3 Rh1 73.2(2) . . ?
C4 C3 Rh1 75.9(2) . . ?
C10 C4 C5 118.4(4) . . ?
C10 C4 C3 121.7(4) . . ?
C5 C4 C3 119.9(3) . . ?
C10 C4 Rh1 126.2(3) . . ?
C5 C4 Rh1 78.0(2) . . ?
C3 C4 Rh1 68.0(2) . . ?
C11 C10 C4 121.7(4) . . ?
C10 C11 C12 119.8(4) . . ?
C13 C12 C11 120.2(4) . . ?
C12 C13 C5 121.8(4) . . ?
C13 C5 C4 118.1(4) . . ?
C13 C5 B1 122.0(3) . . ?
C4 C5 B1 119.8(3) . . ?
C13 C5 Rh1 132.4(3) . . ?
C4 C5 Rh1 68.9(2) . . ?
B1 C5 Rh1 68.12(19) . . ?
C19 C14 C15 116.8(3) . . ?
C19 C14 B1 119.3(3) . . ?
C15 C14 B1 124.0(3) . . ?
C16 C15 C14 121.7(4) . . ?
C17 C16 C15 120.2(4) . . ?
C18 C17 C16 119.6(4) . . ?
C17 C18 C19 119.7(4) . . ?
C18 C19 C14 122.1(4) . . ?
O1 C23 Rh1 177.9(4) . . ?
O2 C24 Rh1 177.2(4) . . ?

loop_
_geom_bond_atom_site_label_1
_geom_bond_atom_site_label_2
_geom_bond_distance
_geom_bond_site_symmetry_2
_geom_bond_publ_flag
B1 C1 1.538(5) . ?
B1 C5 1.553(6) . ?
B1 C14 1.577(5) . ?
B1 Rh1 2.447(4) . ?
O1 C23 1.147(5) . ?
O2 C24 1.137(5) . ?
Rh1 C23 1.837(4) . ?
Rh1 C24 1.896(4) . ?
Rh1 C1 2.231(3) . ?
Rh1 C3 2.331(4) . ?
Rh1 C2 2.360(4) . ?
Rh1 C4 2.438(4) . ?
Rh1 C5 2.556(4) . ?
Si1 C21 1.873(4) . ?
Si1 C20 1.874(4) . ?
Si1 C22 1.878(4) . ?
Si1 C1 1.895(4) . ?
C1 C2 1.460(5) . ?
C2 C6 1.432(5) . ?
C2 C3 1.442(6) . ?
C6 C7 1.366(6) . ?
C7 C8 1.416(9) . ?
C8 C9 1.356(7) . ?
C9 C3 1.430(5) . ?
C3 C4 1.483(6) . ?
C4 C10 1.427(6) . ?
C4 C5 1.427(5) . ?
C10 C11 1.374(7) . ?
C11 C12 1.399(7) . ?
C12 C13 1.375(6) . ?
C13 C5 1.421(6) . ?
C14 C19 1.398(5) . ?
C14 C15 1.398(5) . ?
C15 C16 1.392(6) . ?
C16 C17 1.386(7) . ?
C17 C18 1.385(7) . ?
C18 C19 1.393(6) . ?
